data_7228792
loop_
_publ_author_name
'Avasthi, Ilesha'
'Khanna, Shruti'
'Tripathi, Santosh K.'
'Verma, Sandeep'

_publ_section_title
;
 N9 substituent mediated structural tuning of copper--purine complexes:
 chelate effect and thin film studies
;
_journal_name_full CrystEngComm
_journal_paper_doi 10.1039/C7CE01017F
_journal_year 2017
_chemical_formula_sum 'C24 H22 Cl6 Cu2 N8 O2'
_chemical_formula_weight 794.28
_chemical_name_systematic
;
 ?
;
_space_group_IT_number 2
_symmetry_cell_setting triclinic
_symmetry_space_group_name_Hall '-P 1'
_symmetry_space_group_name_H-M 'P -1'
_atom_sites_solution_hydrogens geom
_atom_sites_solution_primary direct
_atom_sites_solution_secondary difmap
_audit_creation_method SHELXL-97
_audit_update_record
;
2016-10-04 deposited with the CCDC.
2017-07-10 downloaded from the CCDC.
;
_cell_angle_alpha 99.351(1)
_cell_angle_beta 96.856(2)
_cell_angle_gamma 90.793(3)
_cell_formula_units_Z 2
_cell_length_a 8.5142(15)
_cell_length_b 11.569(2)
_cell_length_c 14.932(3)
_cell_measurement_reflns_used 4922
_cell_measurement_temperature 100(2)
_cell_measurement_theta_max 25.0
_cell_measurement_theta_min 3.5
_cell_volume 1440.1(5)
_computing_structure_refinement 'SHELXL-97 (Sheldrick, 1997)'
_diffrn_ambient_temperature 100(2)
_diffrn_measured_fraction_theta_full 0.997
_diffrn_measured_fraction_theta_max 0.997
_diffrn_measurement_device_type 'Bruker D8 Advance diffractometer'
_diffrn_measurement_method \q/2\q
_diffrn_radiation_monochromator graphite
_diffrn_radiation_source 'fine-focus sealed tube'
_diffrn_radiation_type MoK\a
_diffrn_radiation_wavelength 0.71073
_diffrn_reflns_av_R_equivalents 0.0294
_diffrn_reflns_av_sigmaI/netI 0.0525
_diffrn_reflns_limit_h_max 10
_diffrn_reflns_limit_h_min -10
_diffrn_reflns_limit_k_max 13
_diffrn_reflns_limit_k_min -13
_diffrn_reflns_limit_l_max 17
_diffrn_reflns_limit_l_min -11
_diffrn_reflns_number 7377
_diffrn_reflns_theta_full 25.03
_diffrn_reflns_theta_max 25.03
_diffrn_reflns_theta_min 3.45
_exptl_absorpt_coefficient_mu 2.075
_exptl_absorpt_correction_T_max 0.7064
_exptl_absorpt_correction_T_min 0.6582
_exptl_absorpt_correction_type psi-scan
_exptl_absorpt_process_details '(North et al., 1968)'
_exptl_crystal_colour green
_exptl_crystal_density_diffrn 1.832
_exptl_crystal_density_method 'not measured'
_exptl_crystal_description block-type
_exptl_crystal_F_000 796
_exptl_crystal_size_max 0.22
_exptl_crystal_size_mid 0.20
_exptl_crystal_size_min 0.18
_refine_diff_density_max 1.727
_refine_diff_density_min -0.684
_refine_diff_density_rms 0.167
_refine_ls_extinction_method none
_refine_ls_goodness_of_fit_ref 1.092
_refine_ls_hydrogen_treatment constr
_refine_ls_matrix_type full
_refine_ls_number_parameters 381
_refine_ls_number_reflns 4922
_refine_ls_number_restraints 0
_refine_ls_restrained_S_all 1.092
_refine_ls_R_factor_all 0.0553
_refine_ls_R_factor_gt 0.0488
_refine_ls_shift/su_max 0.001
_refine_ls_shift/su_mean 0.000
_refine_ls_structure_factor_coef Fsqd
_refine_ls_weighting_details 'calc w=1/[\s^2^(Fo^2^)+(0.0984P)^2^+0.5017P] where P=(Fo^2^+2Fc^2^)/3'
_refine_ls_weighting_scheme calc
_refine_ls_wR_factor_gt 0.1344
_refine_ls_wR_factor_ref 0.1521
_reflns_number_gt 4237
_reflns_number_total 4922
_reflns_threshold_expression >2sigma(I)
_cod_data_source_file c7ce01017f2.cif
_cod_data_source_block 30decam
_cod_original_cell_volume 1440.0(4)
_cod_original_sg_symbol_H-M P-1
_cod_database_code 7228792

loop_
_symmetry_equiv_pos_as_xyz
'x, y, z'
'-x, -y, -z'

loop_
_atom_site_label
_atom_site_type_symbol
_atom_site_fract_x
_atom_site_fract_y
_atom_site_fract_z
_atom_site_U_iso_or_equiv
_atom_site_adp_type
_atom_site_occupancy
_atom_site_symmetry_multiplicity
_atom_site_calc_flag
_atom_site_refinement_flags
Cu1 Cu 0.14574(5) 0.47131(4) 0.92945(3) 0.01289(18) Uani 1 1 d .
Cu2 Cu 0.32409(5) 0.97038(4) 0.92882(3) 0.01321(18) Uani 1 1 d .
Cl2 Cl -0.04951(11) 0.60430(8) 0.93290(7) 0.0147(2) Uani 1 1 d .
Cl4 Cl 0.52579(11) 1.10183(8) 0.92925(7) 0.0153(2) Uani 1 1 d .
Cl3 Cl 0.33148(11) 0.61353(8) 0.99025(7) 0.0179(3) Uani 1 1 d .
Cl1B Cl 0.22377(12) 1.06576(8) 0.73446(7) 0.0188(3) Uani 1 1 d .
Cl5 Cl 0.16697(12) 1.11321(8) 0.98689(8) 0.0198(3) Uani 1 1 d .
Cl1A Cl 0.16868(12) 0.58325(8) 0.74383(7) 0.0186(3) Uani 1 1 d .
N9B N 0.5569(4) 0.7260(3) 0.7559(2) 0.0139(7) Uani 1 1 d .
O1B O 0.1545(3) 0.8498(2) 0.9268(2) 0.0180(6) Uani 1 1 d .
H4W H 0.0535 0.8636 0.9312 0.027 Uiso 1 1 d R
H3W H 0.1673 0.7733 0.9214 0.027 Uiso 1 1 d R
N3A N -0.1856(4) 0.3009(3) 0.5987(2) 0.0202(8) Uani 1 1 d .
N9A N -0.1612(4) 0.2308(3) 0.7449(2) 0.0149(7) Uani 1 1 d .
N1A N -0.0263(4) 0.4767(3) 0.6044(2) 0.0185(8) Uani 1 1 d .
O1A O 0.3080(3) 0.3497(2) 0.9270(2) 0.0173(6) Uani 1 1 d .
H2W H 0.4077 0.3631 0.9369 0.026 Uiso 1 1 d R
H1W H 0.2888 0.2760 0.9158 0.026 Uiso 1 1 d R
N3B N 0.5272(4) 0.7845(3) 0.6060(2) 0.0185(8) Uani 1 1 d .
N7B N 0.4118(4) 0.8612(3) 0.8295(2) 0.0158(7) Uani 1 1 d .
N1B N 0.3708(4) 0.9562(3) 0.6020(2) 0.0198(8) Uani 1 1 d .
N7A N 0.0146(4) 0.3662(3) 0.8259(2) 0.0133(7) Uani 1 1 d .
C15A C -0.0712(5) -0.1609(4) 0.7254(3) 0.0222(10) Uani 1 1 d .
H15A H -0.0408 -0.2112 0.7665 0.027 Uiso 1 1 calc R
C8A C -0.0745(5) 0.2722(3) 0.8273(3) 0.0163(9) Uani 1 1 d .
H8A H -0.0779 0.2376 0.8791 0.020 Uiso 1 1 calc R
C5B C 0.4099(4) 0.8791(3) 0.7395(3) 0.0127(8) Uani 1 1 d .
C6B C 0.3442(5) 0.9596(3) 0.6881(3) 0.0147(8) Uani 1 1 d .
C10A C -0.2725(5) 0.1290(4) 0.7233(3) 0.0203(9) Uani 1 1 d .
H10A H -0.3544 0.1420 0.6753 0.024 Uiso 1 1 calc R
H10B H -0.3229 0.1213 0.7770 0.024 Uiso 1 1 calc R
C12A C -0.1604(5) -0.0105(4) 0.6025(3) 0.0187(9) Uani 1 1 d .
H12A H -0.1903 0.0396 0.5612 0.022 Uiso 1 1 calc R
C11B C 0.5560(5) 0.5126(3) 0.7042(3) 0.0153(9) Uani 1 1 d .
C2A C -0.1308(5) 0.3889(4) 0.5632(3) 0.0221(10) Uani 1 1 d .
H2A H -0.1688 0.3908 0.5024 0.027 Uiso 1 1 calc R
C4A C -0.1272(5) 0.3049(3) 0.6864(3) 0.0143(8) Uani 1 1 d .
C6A C 0.0303(5) 0.4757(4) 0.6901(3) 0.0163(9) Uani 1 1 d .
C15B C 0.4440(5) 0.3300(4) 0.7320(3) 0.0214(10) Uani 1 1 d .
H15B H 0.4322 0.2767 0.7714 0.026 Uiso 1 1 calc R
C16A C -0.1472(5) -0.0586(4) 0.7542(3) 0.0186(9) Uani 1 1 d .
H16A H -0.1684 -0.0407 0.8145 0.022 Uiso 1 1 calc R
C12B C 0.4765(5) 0.4916(4) 0.6157(3) 0.0183(9) Uani 1 1 d .
H12B H 0.4863 0.5457 0.5768 0.022 Uiso 1 1 calc R
C11A C -0.1919(5) 0.0175(3) 0.6928(3) 0.0152(9) Uani 1 1 d .
C5A C -0.0182(5) 0.3906(3) 0.7374(3) 0.0143(8) Uani 1 1 d .
C14B C 0.3670(5) 0.3099(4) 0.6431(3) 0.0223(10) Uani 1 1 d .
H14B H 0.3046 0.2421 0.6224 0.027 Uiso 1 1 calc R
C4B C 0.5009(5) 0.7954(3) 0.6936(3) 0.0147(8) Uani 1 1 d .
C10B C 0.6556(5) 0.6239(3) 0.7372(3) 0.0182(9) Uani 1 1 d .
H10C H 0.7238 0.6157 0.7925 0.022 Uiso 1 1 calc R
H10D H 0.7224 0.6363 0.6911 0.022 Uiso 1 1 calc R
C8B C 0.5022(5) 0.7694(3) 0.8358(3) 0.0160(9) Uani 1 1 d .
H8B H 0.5254 0.7383 0.8893 0.019 Uiso 1 1 calc R
C16B C 0.5398(5) 0.4320(4) 0.7615(3) 0.0188(9) Uani 1 1 d .
H16B H 0.5932 0.4455 0.8205 0.023 Uiso 1 1 calc R
C14A C -0.0402(5) -0.1885(4) 0.6350(3) 0.0234(10) Uani 1 1 d .
H14A H 0.0100 -0.2574 0.6158 0.028 Uiso 1 1 calc R
C13B C 0.3830(5) 0.3905(4) 0.5854(3) 0.0197(9) Uani 1 1 d .
H13B H 0.3309 0.3767 0.5261 0.024 Uiso 1 1 calc R
C2B C 0.4597(5) 0.8695(4) 0.5662(3) 0.0188(9) Uani 1 1 d .
H2B H 0.4762 0.8688 0.5057 0.023 Uiso 1 1 calc R
C13A C -0.0840(5) -0.1137(4) 0.5740(3) 0.0218(10) Uani 1 1 d .
H13A H -0.0627 -0.1320 0.5138 0.026 Uiso 1 1 calc R

loop_
_atom_site_aniso_label
_atom_site_aniso_U_11
_atom_site_aniso_U_22
_atom_site_aniso_U_33
_atom_site_aniso_U_23
_atom_site_aniso_U_13
_atom_site_aniso_U_12
Cu1 0.0146(3) 0.0092(3) 0.0156(3) 0.0038(2) 0.0029(2) -0.0001(2)
Cu2 0.0157(3) 0.0087(3) 0.0167(3) 0.0032(2) 0.0062(2) -0.0005(2)
Cl2 0.0172(5) 0.0123(5) 0.0166(5) 0.0059(4) 0.0054(4) 0.0033(4)
Cl4 0.0180(5) 0.0115(5) 0.0179(5) 0.0055(4) 0.0045(4) -0.0023(4)
Cl3 0.0166(5) 0.0125(5) 0.0245(6) 0.0051(4) -0.0003(4) -0.0016(4)
Cl1B 0.0197(5) 0.0137(5) 0.0250(6) 0.0077(4) 0.0046(4) 0.0025(4)
Cl5 0.0211(5) 0.0103(5) 0.0312(6) 0.0058(4) 0.0130(4) 0.0027(4)
Cl1A 0.0210(5) 0.0146(5) 0.0222(6) 0.0062(4) 0.0065(4) -0.0029(4)
N9B 0.0140(16) 0.0112(16) 0.0179(18) 0.0044(14) 0.0050(14) 0.0015(13)
O1B 0.0173(15) 0.0120(14) 0.0256(17) 0.0049(12) 0.0042(13) -0.0020(11)
N3A 0.0251(19) 0.0206(19) 0.0160(19) 0.0050(15) 0.0041(15) 0.0008(15)
N9A 0.0168(17) 0.0130(17) 0.0156(18) 0.0038(14) 0.0025(14) -0.0026(14)
N1A 0.0251(19) 0.0166(18) 0.0165(19) 0.0049(14) 0.0100(15) 0.0049(15)
O1A 0.0162(14) 0.0087(14) 0.0285(17) 0.0073(12) 0.0035(13) -0.0002(11)
N3B 0.0179(18) 0.0164(18) 0.022(2) 0.0028(15) 0.0067(15) 0.0005(14)
N7B 0.0218(18) 0.0108(17) 0.0157(18) 0.0043(14) 0.0034(15) -0.0007(14)
N1B 0.0245(19) 0.0173(18) 0.0184(19) 0.0068(15) 0.0007(15) -0.0010(15)
N7A 0.0162(17) 0.0094(16) 0.0165(18) 0.0044(13) 0.0078(14) 0.0034(13)
C15A 0.020(2) 0.017(2) 0.029(3) 0.0052(18) 0.0008(19) -0.0034(17)
C8A 0.020(2) 0.012(2) 0.018(2) 0.0039(16) 0.0043(17) 0.0009(16)
C5B 0.0103(18) 0.0121(19) 0.016(2) 0.0020(16) 0.0047(16) -0.0044(15)
C6B 0.0143(19) 0.012(2) 0.018(2) 0.0052(16) -0.0006(16) -0.0036(16)
C10A 0.021(2) 0.017(2) 0.022(2) 0.0050(17) 0.0026(18) -0.0070(18)
C12A 0.021(2) 0.016(2) 0.020(2) 0.0088(17) 0.0002(18) -0.0043(17)
C11B 0.017(2) 0.0100(19) 0.020(2) 0.0020(16) 0.0080(17) 0.0055(16)
C2A 0.024(2) 0.030(3) 0.014(2) 0.0075(18) 0.0073(18) 0.0033(19)
C4A 0.017(2) 0.012(2) 0.015(2) 0.0026(16) 0.0052(16) 0.0026(16)
C6A 0.016(2) 0.018(2) 0.015(2) 0.0033(17) 0.0024(16) -0.0028(16)
C15B 0.028(2) 0.013(2) 0.028(3) 0.0103(18) 0.013(2) 0.0042(18)
C16A 0.019(2) 0.020(2) 0.017(2) 0.0061(17) 0.0018(17) -0.0069(17)
C12B 0.022(2) 0.012(2) 0.022(2) 0.0061(17) 0.0054(18) 0.0020(17)
C11A 0.015(2) 0.015(2) 0.016(2) 0.0047(16) 0.0018(16) -0.0015(16)
C5A 0.018(2) 0.014(2) 0.013(2) 0.0051(16) 0.0057(16) 0.0028(16)
C14B 0.027(2) 0.022(2) 0.018(2) 0.0023(18) 0.0065(19) -0.0046(19)
C4B 0.021(2) 0.0075(19) 0.017(2) 0.0025(15) 0.0053(17) -0.0009(16)
C10B 0.016(2) 0.020(2) 0.020(2) 0.0056(17) 0.0045(17) 0.0034(17)
C8B 0.021(2) 0.012(2) 0.017(2) 0.0075(16) 0.0023(17) -0.0009(16)
C16B 0.022(2) 0.016(2) 0.021(2) 0.0045(17) 0.0081(18) 0.0095(17)
C14A 0.020(2) 0.014(2) 0.035(3) 0.0016(19) 0.006(2) 0.0002(17)
C13B 0.025(2) 0.021(2) 0.014(2) 0.0016(17) 0.0059(18) 0.0045(18)
C2B 0.026(2) 0.018(2) 0.014(2) 0.0070(17) 0.0058(17) -0.0011(18)
C13A 0.025(2) 0.019(2) 0.021(2) -0.0023(18) 0.0081(19) -0.0015(18)

loop_
_atom_type_symbol
_atom_type_description
_atom_type_scat_dispersion_real
_atom_type_scat_dispersion_imag
_atom_type_scat_source
C C 0.0033 0.0016 'International Tables Vol C Tables 4.2.6.8 and 6.1.1.4'
H H 0.0000 0.0000 'International Tables Vol C Tables 4.2.6.8 and 6.1.1.4'
N N 0.0061 0.0033 'International Tables Vol C Tables 4.2.6.8 and 6.1.1.4'
Cl Cl 0.1484 0.1585 'International Tables Vol C Tables 4.2.6.8 and 6.1.1.4'
Cu Cu 0.3201 1.2651 'International Tables Vol C Tables 4.2.6.8 and 6.1.1.4'
O O 0.0106 0.0060 'International Tables Vol C Tables 4.2.6.8 and 6.1.1.4'

loop_
_geom_angle_atom_site_label_1
_geom_angle_atom_site_label_2
_geom_angle_atom_site_label_3
_geom_angle
_geom_angle_site_symmetry_3
O1A Cu1 N7A 88.34(12) .
O1A Cu1 Cl3 91.14(9) .
N7A Cu1 Cl3 154.33(10) .
O1A Cu1 Cl2 177.25(8) .
N7A Cu1 Cl2 90.02(9) .
Cl3 Cu1 Cl2 91.30(4) .
O1A Cu1 Cl2 88.37(9) 2_567
N7A Cu1 Cl2 100.22(10) 2_567
Cl3 Cu1 Cl2 105.42(4) 2_567
Cl2 Cu1 Cl2 89.75(4) 2_567
O1B Cu2 N7B 88.25(13) .
O1B Cu2 Cl5 90.54(9) .
N7B Cu2 Cl5 155.64(10) .
O1B Cu2 Cl4 177.41(9) .
N7B Cu2 Cl4 89.53(10) .
Cl5 Cu2 Cl4 92.03(4) .
O1B Cu2 Cl4 88.77(9) 2_677
N7B Cu2 Cl4 99.16(10) 2_677
Cl5 Cu2 Cl4 105.14(4) 2_677
Cl4 Cu2 Cl4 90.26(4) 2_677
Cu1 Cl2 Cu1 90.25(4) 2_567
Cu2 Cl4 Cu2 89.74(4) 2_677
C8B N9B C4B 106.8(3) .
C8B N9B C10B 127.7(3) .
C4B N9B C10B 125.5(3) .
C2A N3A C4A 112.5(4) .
C8A N9A C4A 106.4(3) .
C8A N9A C10A 127.1(4) .
C4A N9A C10A 126.4(3) .
C6A N1A C2A 117.2(4) .
C2B N3B C4B 111.1(3) .
C8B N7B C5B 104.8(3) .
C8B N7B Cu2 129.3(3) .
C5B N7B Cu2 125.2(3) .
C6B N1B C2B 117.3(4) .
C8A N7A C5A 105.0(3) .
C8A N7A Cu1 129.7(3) .
C5A N7A Cu1 124.7(3) .
C16A C15A C14A 120.2(4) .
N7A C8A N9A 113.2(4) .
C6B C5B N7B 135.6(4) .
C6B C5B C4B 115.1(4) .
N7B C5B C4B 109.3(3) .
N1B C6B C5B 121.0(4) .
N1B C6B Cl1B 118.5(3) .
C5B C6B Cl1B 120.5(3) .
N9A C10A C11A 112.1(3) .
C11A C12A C13A 120.1(4) .
C16B C11B C12B 119.3(4) .
C16B C11B C10B 120.7(4) .
C12B C11B C10B 120.0(4) .
N3A C2A N1A 128.1(4) .
N3A C4A N9A 128.3(4) .
N3A C4A C5A 125.3(4) .
N9A C4A C5A 106.4(3) .
N1A C6A C5A 121.5(4) .
N1A C6A Cl1A 118.6(3) .
C5A C6A Cl1A 119.9(3) .
C14B C15B C16B 119.0(4) .
C15A C16A C11A 120.0(4) .
C13B C12B C11B 120.4(4) .
C12A C11A C16A 119.5(4) .
C12A C11A C10A 119.9(4) .
C16A C11A C10A 120.6(4) .
C6A C5A N7A 135.7(4) .
C6A C5A C4A 115.4(4) .
N7A C5A C4A 108.9(3) .
C13B C14B C15B 120.3(4) .
N3B C4B N9B 127.0(4) .
N3B C4B C5B 126.8(4) .
N9B C4B C5B 106.2(3) .
N9B C10B C11B 111.6(3) .
N7B C8B N9B 112.8(4) .
C11B C16B C15B 121.0(4) .
C13A C14A C15A 120.0(4) .
C14B C13B C12B 120.2(4) .
N3B C2B N1B 128.6(4) .
C14A C13A C12A 120.1(4) .

loop_
_geom_bond_atom_site_label_1
_geom_bond_atom_site_label_2
_geom_bond_distance
_geom_bond_site_symmetry_2
Cu1 O1A 1.985(3) .
Cu1 N7A 2.013(3) .
Cu1 Cl3 2.2654(11) .
Cu1 Cl2 2.2801(10) .
Cu1 Cl2 2.5744(11) 2_567
Cu2 O1B 1.988(3) .
Cu2 N7B 2.009(3) .
Cu2 Cl5 2.2681(11) .
Cu2 Cl4 2.2767(11) .
Cu2 Cl4 2.6041(11) 2_677
Cl2 Cu1 2.5744(11) 2_567
Cl4 Cu2 2.6041(11) 2_677
Cl1B C6B 1.723(4) .
Cl1A C6A 1.729(4) .
N9B C8B 1.355(5) .
N9B C4B 1.374(5) .
N9B C10B 1.468(5) .
N3A C2A 1.326(6) .
N3A C4A 1.338(5) .
N9A C8A 1.368(5) .
N9A C4A 1.370(5) .
N9A C10A 1.470(5) .
N1A C6A 1.315(5) .
N1A C2A 1.358(6) .
N3B C2B 1.333(5) .
N3B C4B 1.339(5) .
N7B C8B 1.329(5) .
N7B C5B 1.390(5) .
N1B C6B 1.326(5) .
N1B C2B 1.343(6) .
N7A C8A 1.323(5) .
N7A C5A 1.392(5) .
C15A C16A 1.389(6) .
C15A C14A 1.392(7) .
C5B C6B 1.383(6) .
C5B C4B 1.393(5) .
C10A C11A 1.500(6) .
C12A C11A 1.393(6) .
C12A C13A 1.397(6) .
C11B C16B 1.380(6) .
C11B C12B 1.393(6) .
C11B C10B 1.511(5) .
C4A C5A 1.409(6) .
C6A C5A 1.386(6) .
C15B C14B 1.391(6) .
C15B C16B 1.404(6) .
C16A C11A 1.396(6) .
C12B C13B 1.387(6) .
C14B C13B 1.385(6) .
C14A C13A 1.379(6) .
